data_7122995
loop_
_publ_author_name
'Evans, Hayden'
'Deng, Zeyu'
'Collings, Ines'
'Wu, Yue'
'Andrews, Jessica L.'
'Pilar, Kartik'
'Tuffnell, Joshua Mark'
'Wu, Guang'
'Wang, John'
'Dutton, S. E. E.'
'Bristowe, Paul'
'Seshadri, Ram'
'Cheetham, Anthony K.'

_publ_section_title
;
 Polymorphism in M(H2PO2)3 (M = V, Al, Ga) compounds with the
 perovskite-related ReO3 structure.
;
_journal_name_full 'Chemical Communications'
_journal_paper_doi 10.1039/C9CC00118B
_journal_year 2019
_chemical_formula_sum 'Ga2 H12 O12 P6'
_chemical_formula_weight 529.36
_space_group_crystal_system monoclinic
_space_group_IT_number 14
_space_group_name_Hall '-P 2yn'
_space_group_name_H-M_alt 'P 1 21/n 1'
_symmetry_space_group_name_Hall '-P 2yn'
_symmetry_space_group_name_H-M 'P 1 21/n 1'
_atom_sites_solution_hydrogens difmap
_audit_creation_method SHELXL-2014/7
_audit_update_record
;
2019-01-03 deposited with the CCDC.
2019-02-06 downloaded from the CCDC.
;
_cell_angle_alpha 90
_cell_angle_beta 98.547(4)
_cell_angle_gamma 90
_cell_formula_units_Z 4
_cell_length_a 11.2934(18)
_cell_length_b 11.6143(19)
_cell_length_c 11.4827(19)
_cell_measurement_reflns_used 1217
_cell_measurement_temperature 296(2)
_cell_measurement_theta_max 27.6
_cell_measurement_theta_min 3.50
_cell_volume 1489.4(4)
_computing_structure_refinement 'SHELXL-2014/7 (Sheldrick, 2014)'
_diffrn_ambient_temperature 296(2)
_diffrn_measured_fraction_theta_full 0.994
_diffrn_measured_fraction_theta_max 0.959
_diffrn_measurement_device_type 'Bruker APEXII'
_diffrn_measurement_method 'omega scan'
_diffrn_radiation_type MoK\a
_diffrn_radiation_wavelength 0.71073
_diffrn_reflns_av_R_equivalents 0.0576
_diffrn_reflns_av_unetI/netI 0.0900
_diffrn_reflns_Laue_measured_fraction_full 0.994
_diffrn_reflns_Laue_measured_fraction_max 0.959
_diffrn_reflns_limit_h_max 12
_diffrn_reflns_limit_h_min -15
_diffrn_reflns_limit_k_max 16
_diffrn_reflns_limit_k_min -8
_diffrn_reflns_limit_l_max 16
_diffrn_reflns_limit_l_min -16
_diffrn_reflns_number 8720
_diffrn_reflns_point_group_measured_fraction_full 0.994
_diffrn_reflns_point_group_measured_fraction_max 0.959
_diffrn_reflns_theta_full 25.242
_diffrn_reflns_theta_max 30.713
_diffrn_reflns_theta_min 2.360
_exptl_absorpt_coefficient_mu 4.312
_exptl_absorpt_correction_T_max 0.7461
_exptl_absorpt_correction_T_min 0.6355
_exptl_absorpt_correction_type multi-scan
_exptl_absorpt_process_details SADABS
_exptl_crystal_colour clear
_exptl_crystal_density_diffrn 2.361
_exptl_crystal_description cube
_exptl_crystal_F_000 1040
_refine_diff_density_max 0.749
_refine_diff_density_min -0.892
_refine_diff_density_rms 0.182
_refine_ls_extinction_method none
_refine_ls_goodness_of_fit_ref 1.158
_refine_ls_hydrogen_treatment refall
_refine_ls_matrix_type full
_refine_ls_number_parameters 229
_refine_ls_number_reflns 4441
_refine_ls_number_restraints 0
_refine_ls_restrained_S_all 1.158
_refine_ls_R_factor_all 0.0961
_refine_ls_R_factor_gt 0.0464
_refine_ls_shift/su_max 0.001
_refine_ls_shift/su_mean 0.000
_refine_ls_structure_factor_coef Fsqd
_refine_ls_weighting_details 'w=1/[\s^2^(Fo^2^)] where P=(Fo^2^+2Fc^2^)/3'
_refine_ls_weighting_scheme calc
_refine_ls_wR_factor_gt 0.0525
_refine_ls_wR_factor_ref 0.0597
_reflns_Friedel_coverage 0.000
_reflns_number_gt 2801
_reflns_number_total 4441
_reflns_threshold_expression 'I > 2\s(I)'
_cod_data_source_file c9cc00118b4.cif
_cod_data_source_block p21n_a
_cod_database_code 7122995
_shelx_shelxl_version_number 2014/7
_shelx_space_group_comment
;
The symmetry employed for this shelxl refinement is uniquely defined
by the following loop, which should always be used as a source of
symmetry information in preference to the above space-group names.
They are only intended as comments.
;

loop_
_space_group_symop_operation_xyz
'x, y, z'
'-x+1/2, y+1/2, -z+1/2'
'-x, -y, -z'
'x-1/2, -y-1/2, z-1/2'

loop_
_atom_site_label
_atom_site_type_symbol
_atom_site_fract_x
_atom_site_fract_y
_atom_site_fract_z
_atom_site_U_iso_or_equiv
_atom_site_adp_type
_atom_site_occupancy
_atom_site_site_symmetry_order
_atom_site_calc_flag
Ga01 Ga 0.74719(4) 0.31680(4) 0.69690(4) 0.01436(11) Uani 1 1 d
Ga02 Ga 0.22804(4) 0.20258(4) 0.68950(4) 0.01565(12) Uani 1 1 d
P003 P -0.04047(10) 0.22672(10) 0.57141(11) 0.0180(3) Uani 1 1 d
P004 P 0.47425(10) 0.33657(10) 0.73464(11) 0.0206(3) Uani 1 1 d
P005 P 0.34874(11) -0.02877(10) 0.80108(12) 0.0215(3) Uani 1 1 d
P006 P 0.29603(13) 0.08407(11) 0.45695(12) 0.0266(3) Uani 1 1 d
P007 P 0.11869(11) 0.20630(12) 0.92885(11) 0.0258(3) Uani 1 1 d
P008 P 0.76575(13) 0.58711(10) 0.66417(12) 0.0271(3) Uani 1 1 d
O009 O 0.6052(2) 0.3145(3) 0.7773(2) 0.0203(7) Uani 1 1 d
O00A O 0.3375(2) 0.1199(3) 0.3433(2) 0.0207(7) Uani 1 1 d
O00B O -0.1072(2) 0.3216(2) 0.6234(3) 0.0212(7) Uani 1 1 d
O00C O 0.1484(3) 0.2439(2) 1.0541(2) 0.0207(7) Uani 1 1 d
O00D O 0.7060(3) 0.4717(2) 0.6390(3) 0.0222(8) Uani 1 1 d
O00E O 0.3040(3) -0.1349(2) 0.8560(3) 0.0227(8) Uani 1 1 d
O00F O 0.7144(3) 0.6595(2) 0.7527(3) 0.0242(8) Uani 1 1 d
O00G O 0.2542(3) 0.0393(2) 0.7250(3) 0.0267(8) Uani 1 1 d
O00H O 0.0574(2) 0.1671(2) 0.6522(3) 0.0246(8) Uani 1 1 d
O00I O 0.2520(3) 0.1771(3) 0.5279(2) 0.0284(8) Uani 1 1 d
O00J O 0.3991(3) 0.2303(3) 0.7328(3) 0.0326(9) Uani 1 1 d
O00K O 0.2094(3) 0.2388(3) 0.8518(3) 0.0356(9) Uani 1 1 d
H1 H -0.112(3) 0.144(3) 0.523(4) 0.029(13) Uiso 1 1 d
H2 H 0.010(3) 0.276(3) 0.477(3) 0.031(13) Uiso 1 1 d
H3 H 0.093(3) 0.087(3) 0.921(4) 0.036(13) Uiso 1 1 d
H7 H 0.767(3) 0.634(3) 0.563(4) 0.033(13) Uiso 1 1 d
H5 H 0.434(3) -0.059(3) 0.736(3) 0.021(11) Uiso 1 1 d
H4 H 0.404(3) 0.036(3) 0.894(3) 0.014(11) Uiso 1 1 d
H6 H 0.454(3) 0.392(3) 0.627(3) 0.015(11) Uiso 1 1 d
H8 H 0.010(4) 0.248(4) 0.890(4) 0.052(15) Uiso 1 1 d
H9 H 0.888(4) 0.567(4) 0.693(4) 0.046(15) Uiso 1 1 d
H10 H 0.217(4) 0.008(4) 0.435(4) 0.042(14) Uiso 1 1 d
H11 H 0.390(4) 0.025(4) 0.519(5) 0.078(19) Uiso 1 1 d
H12 H 0.439(4) 0.420(4) 0.808(4) 0.051(15) Uiso 1 1 d

loop_
_atom_site_aniso_label
_atom_site_aniso_U_11
_atom_site_aniso_U_22
_atom_site_aniso_U_33
_atom_site_aniso_U_23
_atom_site_aniso_U_13
_atom_site_aniso_U_12
Ga01 0.0158(3) 0.0129(2) 0.0153(3) 0.0010(2) 0.0052(2) 0.0006(2)
Ga02 0.0160(3) 0.0157(3) 0.0153(3) 0.0010(2) 0.0024(2) -0.0004(2)
P003 0.0158(6) 0.0187(6) 0.0200(6) -0.0030(5) 0.0037(5) -0.0004(5)
P004 0.0146(6) 0.0221(7) 0.0256(7) 0.0029(6) 0.0047(5) 0.0022(5)
P005 0.0175(7) 0.0171(6) 0.0284(8) 0.0063(5) -0.0012(6) -0.0021(5)
P006 0.0445(9) 0.0170(6) 0.0212(7) 0.0039(6) 0.0141(7) 0.0069(6)
P007 0.0226(7) 0.0370(8) 0.0172(6) 0.0004(6) 0.0015(6) -0.0025(6)
P008 0.0424(9) 0.0133(6) 0.0306(8) -0.0003(6) 0.0216(7) -0.0022(6)
O009 0.0148(15) 0.0283(17) 0.0188(17) 0.0033(15) 0.0055(13) -0.0004(15)
O00A 0.0186(17) 0.0316(18) 0.0132(16) 0.0000(14) 0.0066(14) 0.0038(15)
O00B 0.0198(16) 0.0180(16) 0.0290(18) -0.0008(14) 0.0142(15) -0.0027(14)
O00C 0.0270(18) 0.0222(17) 0.0143(17) 0.0023(13) 0.0076(14) 0.0053(14)
O00D 0.0305(19) 0.0101(15) 0.0258(19) 0.0013(14) 0.0030(16) -0.0001(14)
O00E 0.033(2) 0.0127(16) 0.0223(19) 0.0038(14) 0.0051(15) 0.0003(14)
O00F 0.0257(18) 0.0173(17) 0.032(2) -0.0096(15) 0.0121(16) -0.0042(14)
O00G 0.0221(17) 0.0154(16) 0.041(2) 0.0090(15) -0.0011(16) -0.0004(14)
O00H 0.0120(16) 0.0252(18) 0.036(2) 0.0060(16) 0.0020(15) 0.0000(14)
O00I 0.050(2) 0.0246(18) 0.0139(17) 0.0012(14) 0.0141(16) 0.0111(17)
O00J 0.0133(16) 0.0299(19) 0.053(2) 0.0089(17) -0.0016(16) -0.0061(15)
O00K 0.039(2) 0.052(2) 0.0171(19) -0.0031(17) 0.0075(17) -0.0106(18)

loop_
_atom_type_symbol
_atom_type_description
_atom_type_scat_dispersion_real
_atom_type_scat_dispersion_imag
_atom_type_scat_source
O O 0.0106 0.0060 'International Tables Vol C Tables 4.2.6.8 and 6.1.1.4'
H H 0.0000 0.0000 'International Tables Vol C Tables 4.2.6.8 and 6.1.1.4'
P P 0.1023 0.0942 'International Tables Vol C Tables 4.2.6.8 and 6.1.1.4'
Ga Ga 0.2307 1.6083 'International Tables Vol C Tables 4.2.6.8 and 6.1.1.4'

loop_
_geom_angle_atom_site_label_1
_geom_angle_atom_site_label_2
_geom_angle_atom_site_label_3
_geom_angle
_geom_angle_site_symmetry_1
_geom_angle_site_symmetry_3
O00F Ga01 O00D 177.34(13) 2_646 .
O00F Ga01 O00B 89.46(12) 2_646 1_655
O00D Ga01 O00B 90.01(12) . 1_655
O00F Ga01 O009 90.49(12) 2_646 .
O00D Ga01 O009 90.16(12) . .
O00B Ga01 O009 177.43(13) 1_655 .
O00F Ga01 O00C 89.16(13) 2_646 4_665
O00D Ga01 O00C 88.27(12) . 4_665
O00B Ga01 O00C 93.39(12) 1_655 4_665
O009 Ga01 O00C 89.18(12) . 4_665
O00F Ga01 O00A 91.82(13) 2_646 4_666
O00D Ga01 O00A 90.79(13) . 4_666
O00B Ga01 O00A 89.75(12) 1_655 4_666
O009 Ga01 O00A 87.69(11) . 4_666
O00C Ga01 O00A 176.72(12) 4_665 4_666
O00I Ga02 O00J 89.74(14) . .
O00I Ga02 O00G 90.76(13) . .
O00J Ga02 O00G 89.63(13) . .
O00I Ga02 O00H 91.81(14) . .
O00J Ga02 O00H 176.67(13) . .
O00G Ga02 O00H 87.40(12) . .
O00I Ga02 O00K 175.96(14) . .
O00J Ga02 O00K 87.94(14) . .
O00G Ga02 O00K 92.53(14) . .
O00H Ga02 O00K 90.68(13) . .
O00I Ga02 O00E 86.52(12) . 2_556
O00J Ga02 O00E 92.62(12) . 2_556
O00G Ga02 O00E 176.46(13) . 2_556
O00H Ga02 O00E 90.42(12) . 2_556
O00K Ga02 O00E 90.28(13) . 2_556
O00H P003 O00B 117.22(18) . .
O00H P003 H1 105.7(17) . .
O00B P003 H1 112.9(16) . .
O00H P003 H2 108.2(15) . .
O00B P003 H2 106.9(15) . .
H1 P003 H2 105(2) . .
O00J P004 O009 112.98(17) . .
O00J P004 H6 110.7(15) . .
O009 P004 H6 113.1(14) . .
O00J P004 H12 111.9(17) . .
O009 P004 H12 106.1(19) . .
H6 P004 H12 101(2) . .
O00G P005 O00E 114.90(17) . .
O00G P005 H5 108.7(16) . .
O00E P005 H5 109.4(16) . .
O00G P005 H4 111.6(14) . .
O00E P005 H4 105.3(15) . .
H5 P005 H4 107(2) . .
O00I P006 O00A 116.54(18) . .
O00I P006 H10 109.7(19) . .
O00A P006 H10 109(2) . .
O00I P006 H11 112(2) . .
O00A P006 H11 106(2) . .
H10 P006 H11 103(3) . .
O00K P007 O00C 114.80(19) . .
O00K P007 H3 111.1(16) . .
O00C P007 H3 111.3(17) . .
O00K P007 H8 113.0(18) . .
O00C P007 H8 106.1(19) . .
H3 P007 H8 99(2) . .
O00F P008 O00D 114.85(17) . .
O00F P008 H7 115.4(17) . .
O00D P008 H7 105.5(18) . .
O00F P008 H9 113.7(18) . .
O00D P008 H9 107.5(17) . .
H7 P008 H9 98(2) . .
P004 O009 Ga01 132.33(18) . .
P006 O00A Ga01 130.65(18) . 4_565
P003 O00B Ga01 130.65(17) . 1_455
P007 O00C Ga01 135.65(19) . 4_566
P008 O00D Ga01 132.61(19) . .
P005 O00E Ga02 136.95(18) . 2_546
P008 O00F Ga01 129.50(17) . 2_656
P005 O00G Ga02 134.88(19) . .
P003 O00H Ga02 130.45(18) . .
P006 O00I Ga02 138.06(19) . .
P004 O00J Ga02 132.71(19) . .
P007 O00K Ga02 133.6(2) . .

loop_
_geom_bond_atom_site_label_1
_geom_bond_atom_site_label_2
_geom_bond_distance
_geom_bond_site_symmetry_2
Ga01 O00F 1.946(3) 2_646
Ga01 O00D 1.950(3) .
Ga01 O00B 1.958(3) 1_655
Ga01 O009 1.966(3) .
Ga01 O00C 1.972(3) 4_665
Ga01 O00A 1.974(3) 4_666
Ga02 O00I 1.937(3) .
Ga02 O00J 1.948(3) .
Ga02 O00G 1.953(3) .
Ga02 O00H 1.955(3) .
Ga02 O00K 1.952(3) .
Ga02 O00E 1.977(3) 2_556
P003 O00H 1.502(3) .
P003 O00B 1.507(3) .
P003 H1 1.32(4) .
P003 H2 1.42(4) .
P004 O00J 1.497(3) .
P004 O009 1.509(3) .
P004 H6 1.39(4) .
P004 H12 1.38(4) .
P005 O00G 1.500(3) .
P005 O00E 1.505(3) .
P005 H5 1.35(4) .
P005 H4 1.38(4) .
P006 O00I 1.483(3) .
P006 O00A 1.510(3) .
P006 H10 1.25(4) .
P006 H11 1.37(5) .
P007 O00K 1.498(3) .
P007 O00C 1.493(3) .
P007 H3 1.41(4) .
P007 H8 1.33(4) .
P008 O00F 1.500(3) .
P008 O00D 1.509(3) .
P008 H7 1.28(4) .
P008 H9 1.39(4) .
O00A Ga01 1.974(3) 4_565
O00B Ga01 1.958(3) 1_455
O00C Ga01 1.972(3) 4_566
O00E Ga02 1.977(3) 2_546
O00F Ga01 1.946(3) 2_656
